data_2239251
loop_
_publ_author_name
'Elboulali, Adel'
'Selmi, Ahmed'
'Ratel-Ramond, Nicolas'
'Rzaigui, Mohamed'
'Akriche, Samah Toumi'

_publ_section_title
;
 Bis(2-methoxybenzylammonium) diaquabis(dihydrogen
 diphosphato-\k^2^<i>O</i>,<i>O</i>')cobaltate(II) dihydrate
;
_journal_coeditor_code WM5011
_journal_issue 4
_journal_name_full 'Acta Crystallographica Section E'
_journal_page_first m145
_journal_page_last m146
_journal_paper_doi 10.1107/S1600536814006102
_journal_volume 70
_journal_year 2014
_chemical_formula_iupac '(C8 H12 N O)2 [Co (H2 P2 O7)2 (H2 O)2], 2H2 O'
_chemical_formula_moiety '2(C8 H12 N O +), H8 Co O16 P4 2-, 2(H2 O)'
_chemical_formula_sum 'C16 H36 Co N2 O20 P4'
_chemical_formula_weight 759.28
_chemical_name_systematic
;
Bis(2-methoxybenzylammonium)
diaquabis(dihydrogen diphosphato-\k^2^<i>O</i>,<i>O</i>')cobaltate(II)
dihydrate
;
_space_group_IT_number 14
_symmetry_cell_setting monoclinic
_symmetry_space_group_name_Hall '-P 2ybc'
_symmetry_space_group_name_H-M 'P 1 21/c 1'
_atom_sites_solution_hydrogens geom
_atom_sites_solution_primary direct
_atom_sites_solution_secondary difmap
_audit_creation_method SHELXL-97
_cell_angle_alpha 90.00
_cell_angle_beta 93.718(5)
_cell_angle_gamma 90.00
_cell_formula_units_Z 2
_cell_length_a 14.050(5)
_cell_length_b 11.971(5)
_cell_length_c 9.161(5)
_cell_measurement_reflns_used 33422
_cell_measurement_temperature 293
_cell_measurement_theta_max 30.90
_cell_measurement_theta_min 2.24
_cell_volume 1537.6(12)
_computing_cell_refinement 'DIRAX/LSQ (Duisenberg <i>et al.</i>, 2000)'
_computing_data_collection 'COLLECT (Hooft, 1998)'
_computing_data_reduction 'EvalCCD (Duisenberg <i>et al.</i>, 2003)'
_computing_molecular_graphics
;
ORTEP-3 for Windows (Farrugia, 2012) and DIAMOND (Brandenburg & Putz,
2005)
;
_computing_publication_material
;
WinGX (Farrugia, 2012)
;
_computing_structure_refinement 'SHELXL97 (Sheldrick, 2008)'
_computing_structure_solution 'SHELXS97 (Sheldrick, 2008)'
_diffrn_ambient_temperature 293
_diffrn_detector_area_resol_mean 9
_diffrn_measured_fraction_theta_full 0.96
_diffrn_measured_fraction_theta_max 0.96
_diffrn_measurement_device '95mm CCD camera on \k-goniostat'
_diffrn_measurement_device_type 'Nonius KappaCCD'
_diffrn_measurement_method '\w and \f CCD rotation images, thick slices'
_diffrn_radiation_monochromator 'horizonally mounted graphite crystal'
_diffrn_radiation_source 'fine-focus sealed tube'
_diffrn_radiation_type MoK\a
_diffrn_radiation_wavelength 0.71073
_diffrn_reflns_av_R_equivalents 0.0807
_diffrn_reflns_av_sigmaI/netI 0.0513
_diffrn_reflns_limit_h_max 18
_diffrn_reflns_limit_h_min -20
_diffrn_reflns_limit_k_max 17
_diffrn_reflns_limit_k_min -17
_diffrn_reflns_limit_l_max 13
_diffrn_reflns_limit_l_min -10
_diffrn_reflns_number 33422
_diffrn_reflns_theta_full 30.90
_diffrn_reflns_theta_max 30.90
_diffrn_reflns_theta_min 2.24
_exptl_absorpt_coefficient_mu 0.851
_exptl_absorpt_correction_type none
_exptl_crystal_colour pink
_exptl_crystal_density_diffrn 1.640
_exptl_crystal_density_method 'not measured'
_exptl_crystal_description prism
_exptl_crystal_F_000 786
_exptl_crystal_size_max 0.25
_exptl_crystal_size_mid 0.19
_exptl_crystal_size_min 0.13
_refine_diff_density_max 2.591
_refine_diff_density_min -1.264
_refine_ls_extinction_method none
_refine_ls_goodness_of_fit_ref 1.075
_refine_ls_hydrogen_treatment mixed
_refine_ls_matrix_type full
_refine_ls_number_parameters 212
_refine_ls_number_reflns 4645
_refine_ls_number_restraints 7
_refine_ls_restrained_S_all 1.074
_refine_ls_R_factor_all 0.1399
_refine_ls_R_factor_gt 0.0958
_refine_ls_shift/su_max 0.003
_refine_ls_shift/su_mean 0.000
_refine_ls_structure_factor_coef Fsqd
_refine_ls_weighting_details 'calc w=1/[\s^2^(Fo^2^)+(0.0687P)^2^+17.5972P] where P=(Fo^2^+2Fc^2^)/3'
_refine_ls_weighting_scheme calc
_refine_ls_wR_factor_gt 0.2308
_refine_ls_wR_factor_ref 0.2658
_reflns_number_gt 3135
_reflns_number_total 4645
_reflns_threshold_expression I>2sigma(I)
_cod_data_source_file wm5011sup1.cf
_cod_data_source_block I
_cod_original_sg_symbol_H-M 'P 21/c'
_cod_database_code 2239251
_cod_database_fobs_code 2239251

loop_
_symmetry_equiv_pos_as_xyz
'x, y, z'
'-x, y+1/2, -z+1/2'
'-x, -y, -z'
'x, -y-1/2, z-1/2'

loop_
_atom_site_type_symbol
_atom_site_label
_atom_site_fract_x
_atom_site_fract_y
_atom_site_fract_z
_atom_site_U_iso_or_equiv
_atom_site_adp_type
_atom_site_calc_flag
_atom_site_refinement_flags
_atom_site_occupancy
_atom_site_symmetry_multiplicity
Co Co1 0.5000 0.5000 0.5000 0.0248(3) Uani d S 1 2
P P1 0.58873(11) 0.24678(12) 0.46988(14) 0.0240(3) Uani d . 1 1
P P2 0.38517(11) 0.25622(12) 0.51633(14) 0.0249(3) Uani d . 1 1
O O1 0.5946(3) 0.3708(3) 0.4662(4) 0.0278(8) Uani d . 1 1
O O2 0.6336(3) 0.1843(3) 0.3488(4) 0.0302(9) Uani d . 1 1
O O3 0.6288(4) 0.1972(4) 0.6168(5) 0.0471(13) Uani d . 1 1
H H3 0.6494 0.2477 0.6704 0.071 Uiso calc RD 1 1
O O4 0.4796(4) 0.2083(4) 0.4534(6) 0.0446(12) Uani d . 1 1
O O5 0.3993(3) 0.3764(4) 0.5528(5) 0.0309(9) Uani d . 1 1
O O6 0.3105(4) 0.2386(5) 0.3853(5) 0.0434(12) Uani d . 1 1
H H6 0.3333 0.2586 0.3094 0.065 Uiso calc R 1 1
O O7 0.3549(4) 0.1825(4) 0.6378(4) 0.0349(10) Uani d . 1 1
O O1W 0.4616(4) 0.4955(4) 0.2753(5) 0.0402(11) Uani d D 1 1
H H1W1 0.441(6) 0.558(3) 0.240(8) 0.060 Uiso d D 1 1
H H2W1 0.435(5) 0.438(3) 0.233(8) 0.060 Uiso d D 1 1
O O8 0.8402(5) 0.3749(6) 0.5079(7) 0.0663(18) Uani d . 1 1
N N1 0.7205(4) 0.4951(5) 0.2793(6) 0.0369(12) Uani d . 1 1
H H1A 0.7210 0.4784 0.1847 0.055 Uiso calc R 1 1
H H1B 0.6716 0.5403 0.2934 0.055 Uiso calc R 1 1
H H1C 0.7145 0.4327 0.3307 0.055 Uiso calc R 1 1
C C1 0.8971(5) 0.4798(7) 0.3192(8) 0.0454(17) Uani d . 1 1
C C2 0.9128(6) 0.3901(7) 0.4183(9) 0.0514(19) Uani d . 1 1
C C3 0.9953(7) 0.3286(9) 0.4206(12) 0.068(3) Uani d . 1 1
H H3A 1.0057 0.2708 0.4875 0.082 Uiso calc R 1 1
C C4 1.0628(8) 0.3536(11) 0.3228(15) 0.085(4) Uani d . 1 1
H H4 1.1191 0.3126 0.3253 0.101 Uiso calc R 1 1
C C5 1.0490(8) 0.4362(13) 0.2235(14) 0.087(4) Uani d . 1 1
H H5 1.0952 0.4509 0.1578 0.105 Uiso calc R 1 1
C C6 0.9657(7) 0.4997(10) 0.2192(11) 0.071(3) Uani d . 1 1
H H6A 0.9559 0.5555 0.1493 0.085 Uiso calc R 1 1
C C7 0.8106(5) 0.5514(7) 0.3277(9) 0.0474(17) Uani d . 1 1
H H7A 0.8066 0.5760 0.4280 0.057 Uiso calc R 1 1
H H7B 0.8179 0.6173 0.2679 0.057 Uiso calc R 1 1
C C8 0.8535(9) 0.2951(13) 0.6208(15) 0.103(5) Uani d . 1 1
H H8A 0.8584 0.2220 0.5788 0.154 Uiso calc R 1 1
H H8B 0.8003 0.2973 0.6812 0.154 Uiso calc RD 1 1
H H8C 0.9110 0.3118 0.6791 0.154 Uiso calc R 1 1
O O2W 0.7511(4) 0.4927(5) -0.0240(6) 0.0487(13) Uani d D 1 1
H H1W2 0.732(6) 0.435(4) -0.071(9) 0.073 Uiso d D 1 1
H H2W2 0.732(7) 0.555(3) -0.061(9) 0.073 Uiso d D 1 1

loop_
_atom_site_aniso_label
_atom_site_aniso_U_11
_atom_site_aniso_U_22
_atom_site_aniso_U_33
_atom_site_aniso_U_12
_atom_site_aniso_U_13
_atom_site_aniso_U_23
Co1 0.0412(6) 0.0166(5) 0.0165(4) 0.0007(4) 0.0011(4) 0.0000(4)
P1 0.0361(8) 0.0222(7) 0.0139(5) 0.0062(5) 0.0016(5) 0.0004(5)
P2 0.0336(7) 0.0266(7) 0.0144(6) -0.0044(6) 0.0011(5) -0.0018(5)
O1 0.031(2) 0.0224(19) 0.030(2) 0.0035(15) 0.0028(16) 0.0026(15)
O2 0.047(3) 0.029(2) 0.0150(16) 0.0088(17) 0.0041(16) -0.0026(14)
O3 0.089(4) 0.034(3) 0.0170(19) 0.015(3) -0.004(2) 0.0004(17)
O4 0.050(3) 0.026(2) 0.059(3) -0.002(2) 0.009(2) -0.018(2)
O5 0.032(2) 0.028(2) 0.034(2) 0.0022(16) 0.0104(17) -0.0002(16)
O6 0.047(3) 0.066(3) 0.0172(18) -0.019(2) -0.0035(18) 0.005(2)
O7 0.057(3) 0.029(2) 0.0189(18) -0.0036(19) 0.0000(18) 0.0025(15)
O1W 0.072(3) 0.026(2) 0.0205(19) 0.002(2) -0.014(2) -0.0017(16)
O8 0.058(4) 0.087(5) 0.052(3) -0.003(3) -0.001(3) 0.022(3)
N1 0.039(3) 0.040(3) 0.032(3) -0.001(2) 0.006(2) -0.003(2)
C1 0.035(4) 0.059(5) 0.041(4) -0.004(3) -0.006(3) -0.004(3)
C2 0.039(4) 0.058(5) 0.054(5) -0.003(3) -0.012(3) -0.005(4)
C3 0.051(5) 0.073(7) 0.078(7) 0.003(4) -0.021(5) -0.013(5)
C4 0.053(6) 0.099(9) 0.100(9) 0.018(6) -0.006(6) -0.037(8)
C5 0.062(7) 0.130(11) 0.072(7) -0.013(7) 0.022(5) -0.036(7)
C6 0.055(6) 0.102(8) 0.055(5) -0.016(5) 0.007(4) -0.002(5)
C7 0.047(4) 0.046(4) 0.048(4) 0.002(3) -0.007(3) -0.002(3)
C8 0.069(7) 0.140(12) 0.096(9) -0.025(7) -0.019(6) 0.058(9)
O2W 0.056(3) 0.051(3) 0.038(3) -0.005(3) -0.003(2) 0.001(2)

loop_
_atom_type_symbol
_atom_type_description
_atom_type_scat_dispersion_real
_atom_type_scat_dispersion_imag
_atom_type_scat_source
C C 0.0033 0.0016 'International Tables Vol C Tables 4.2.6.8 and 6.1.1.4'
H H 0.0000 0.0000 'International Tables Vol C Tables 4.2.6.8 and 6.1.1.4'
N N 0.0061 0.0033 'International Tables Vol C Tables 4.2.6.8 and 6.1.1.4'
O O 0.0106 0.0060 'International Tables Vol C Tables 4.2.6.8 and 6.1.1.4'
P P 0.1023 0.0942 'International Tables Vol C Tables 4.2.6.8 and 6.1.1.4'
Co Co 0.3494 0.9721 'International Tables Vol C Tables 4.2.6.8 and 6.1.1.4'

loop_
_geom_angle_atom_site_label_1
_geom_angle_atom_site_label_2
_geom_angle_atom_site_label_3
_geom_angle_site_symmetry_1
_geom_angle_site_symmetry_3
_geom_angle
O1 Co1 O1 3_666 . 180.0(2)
O1 Co1 O1W 3_666 3_666 87.73(18)
O1 Co1 O1W . 3_666 92.27(18)
O1 Co1 O1W 3_666 . 92.27(18)
O1 Co1 O1W . . 87.73(18)
O1W Co1 O1W 3_666 . 180.0000(10)
O1 Co1 O5 3_666 . 92.42(16)
O1 Co1 O5 . . 87.58(16)
O1W Co1 O5 3_666 . 85.82(19)
O1W Co1 O5 . . 94.18(19)
O1 Co1 O5 3_666 3_666 87.58(16)
O1 Co1 O5 . 3_666 92.42(16)
O1W Co1 O5 3_666 3_666 94.18(19)
O1W Co1 O5 . 3_666 85.82(19)
O5 Co1 O5 . 3_666 180.00(16)
O1 P1 O2 . . 116.8(2)
O1 P1 O3 . . 112.7(3)
O2 P1 O3 . . 107.7(3)
O1 P1 O4 . . 109.8(2)
O2 P1 O4 . . 103.4(3)
O3 P1 O4 . . 105.4(3)
O5 P2 O7 . . 116.2(2)
O5 P2 O6 . . 112.2(3)
O7 P2 O6 . . 106.4(3)
O5 P2 O4 . . 109.2(2)
O7 P2 O4 . . 109.9(3)
O6 P2 O4 . . 102.0(3)
P1 O1 Co1 . . 134.7(3)
P1 O3 H3 . . 109.5
P2 O4 P1 . . 132.9(3)
P2 O5 Co1 . . 134.7(2)
P2 O6 H6 . . 109.5
Co1 O1W H1W1 . . 114(5)
Co1 O1W H2W1 . . 123(5)
H1W1 O1W H2W1 . . 114(3)
C2 O8 C8 . . 117.6(8)
C7 N1 H1A . . 109.5
C7 N1 H1B . . 109.5
H1A N1 H1B . . 109.5
C7 N1 H1C . . 109.5
H1A N1 H1C . . 109.5
H1B N1 H1C . . 109.5
C6 C1 C2 . . 117.8(8)
C6 C1 C7 . . 122.5(8)
C2 C1 C7 . . 119.7(7)
O8 C2 C3 . . 125.7(9)
O8 C2 C1 . . 113.4(7)
C3 C2 C1 . . 120.9(9)
C2 C3 C4 . . 119.3(11)
C2 C3 H3A . . 120.4
C4 C3 H3A . . 120.4
C5 C4 C3 . . 121.5(11)
C5 C4 H4 . . 119.2
C3 C4 H4 . . 119.2
C4 C5 C6 . . 120.1(11)
C4 C5 H5 . . 119.9
C6 C5 H5 . . 119.9
C1 C6 C5 . . 120.3(11)
C1 C6 H6A . . 119.9
C5 C6 H6A . . 119.9
N1 C7 C1 . . 114.0(6)
N1 C7 H7A . . 108.7
C1 C7 H7A . . 108.7
N1 C7 H7B . . 108.7
C1 C7 H7B . . 108.7
H7A C7 H7B . . 107.6
O8 C8 H8A . . 109.5
O8 C8 H8B . . 109.5
H8A C8 H8B . . 109.5
O8 C8 H8C . . 109.5
H8A C8 H8C . . 109.5
H8B C8 H8C . . 109.5
H1W2 O2W H2W2 . . 116(3)

loop_
_geom_bond_atom_site_label_1
_geom_bond_atom_site_label_2
_geom_bond_site_symmetry_2
_geom_bond_distance
_geom_bond_publ_flag
Co1 O1 3_666 2.075(4) ?
Co1 O1 . 2.075(4) yes
Co1 O1W 3_666 2.095(4) ?
Co1 O1W . 2.095(4) yes
Co1 O5 . 2.124(4) yes
Co1 O5 3_666 2.124(4) ?
P1 O1 . 1.488(4) ?
P1 O2 . 1.509(4) ?
P1 O3 . 1.543(4) ?
P1 O4 . 1.598(5) ?
P2 O5 . 1.488(5) ?
P2 O7 . 1.503(4) ?
P2 O6 . 1.556(4) ?
P2 O4 . 1.588(5) ?
O3 H3 . 0.8200 ?
O6 H6 . 0.8200 ?
O1W H1W1 . 0.86(2) ?
O1W H2W1 . 0.86(2) ?
O8 C2 . 1.362(11) ?
O8 C8 . 1.411(12) ?
N1 C7 . 1.477(9) ?
N1 H1A . 0.8900 ?
N1 H1B . 0.8900 ?
N1 H1C . 0.8900 ?
C1 C6 . 1.393(12) ?
C1 C2 . 1.414(12) ?
C1 C7 . 1.494(11) ?
C2 C3 . 1.373(12) ?
C3 C4 . 1.379(17) ?
C3 H3A . 0.9300 ?
C4 C5 . 1.349(18) ?
C4 H4 . 0.9300 ?
C5 C6 . 1.393(16) ?
C5 H5 . 0.9300 ?
C6 H6A . 0.9300 ?
C7 H7A . 0.9700 ?
C7 H7B . 0.9700 ?
C8 H8A . 0.9600 ?
C8 H8B . 0.9600 ?
C8 H8C . 0.9600 ?
O2W H1W2 . 0.85(2) ?
O2W H2W2 . 0.85(2) ?

loop_
_geom_hbond_atom_site_label_D
_geom_hbond_atom_site_label_H
_geom_hbond_atom_site_label_A
_geom_hbond_site_symmetry_A
_geom_hbond_distance_DH
_geom_hbond_distance_HA
_geom_hbond_distance_DA
_geom_hbond_angle_DHA
O3 H3 O2 4_566 0.82 1.85 2.553(6) 142.6
O6 H6 O7 4_565 0.82 1.77 2.571(6) 166.0
O1W H1W1 O2 2_655 0.86(2) 1.98(3) 2.827(6) 168(7)
O1W H2W1 O7 4_565 0.86(2) 2.00(2) 2.851(6) 171(8)
N1 H1A O2W . 0.89 1.99 2.840(8) 158.6
N1 H1A O3 4_565 0.89 2.53 2.988(7) 112.9
N1 H1B O5 3_666 0.89 2.04 2.810(7) 144.5
N1 H1C O1 . 0.89 2.28 2.944(7) 131.2
N1 H1C O8 . 0.89 2.42 2.972(9) 120.3
O2W H1W2 O2 4_565 0.85(2) 2.08(4) 2.885(7) 157(9)
O2W H2W2 O7 2_655 0.85(2) 2.06(4) 2.876(7) 161(9)

loop_
_geom_torsion_atom_site_label_1
_geom_torsion_atom_site_label_2
_geom_torsion_atom_site_label_3
_geom_torsion_atom_site_label_4
_geom_torsion_site_symmetry_1
_geom_torsion
O2 P1 O1 Co1 . 136.9(3)
O3 P1 O1 Co1 . -97.5(4)
O4 P1 O1 Co1 . 19.7(4)
O1 Co1 O1 P1 3_666 -14E1(10)
O1W Co1 O1 P1 3_666 88.9(4)
O1W Co1 O1 P1 . -91.1(4)
O5 Co1 O1 P1 . 3.2(4)
O5 Co1 O1 P1 3_666 -176.8(4)
O5 P2 O4 P1 . 23.1(6)
O7 P2 O4 P1 . -105.4(5)
O6 P2 O4 P1 . 142.0(5)
O1 P1 O4 P2 . -39.1(6)
O2 P1 O4 P2 . -164.5(5)
O3 P1 O4 P2 . 82.6(5)
O7 P2 O5 Co1 . 140.4(4)
O6 P2 O5 Co1 . -96.9(4)
O4 P2 O5 Co1 . 15.5(5)
O1 Co1 O5 P2 3_666 155.7(4)
O1 Co1 O5 P2 . -24.3(4)
O1W Co1 O5 P2 3_666 -116.7(4)
O1W Co1 O5 P2 . 63.3(4)
O5 Co1 O5 P2 3_666 -7E1(10)
C8 O8 C2 C3 . 5.4(14)
C8 O8 C2 C1 . -173.5(9)
C6 C1 C2 O8 . -177.8(8)
C7 C1 C2 O8 . 4.2(10)
C6 C1 C2 C3 . 3.3(12)
C7 C1 C2 C3 . -174.7(8)
O8 C2 C3 C4 . 179.9(9)
C1 C2 C3 C4 . -1.3(14)
C2 C3 C4 C5 . -0.8(16)
C3 C4 C5 C6 . 0.8(18)
C2 C1 C6 C5 . -3.3(14)
C7 C1 C6 C5 . 174.7(9)
C4 C5 C6 C1 . 1.3(17)
C6 C1 C7 N1 . 111.2(9)
C2 C1 C7 N1 . -70.9(9)
